data_7118713
loop_
_publ_author_name
'Bushuyev, Oleksandr S.'
'Tomberg, Anna'
'Vinden, Joanna R.'
'Moitessier, Nicolas'
'Barrett, Christopher J.'
'Fri\<s\<ci\'c, Tomislav'

_publ_section_title
;
 Azo&#x22EF;phenyl stacking: a persistent self-assembly motif guides the
 assembly of fluorinated cis-azobenzenes into photo-mechanical needle crystals
;
_journal_coden_ASTM CHCOFS
_journal_issue 10
_journal_name_full
;
 Chemical Communications (Cambridge, United Kingdom)
;
_journal_page_first 2103
_journal_page_last 2106
_journal_paper_doi 10.1039/c5cc08590j
_journal_volume 52
_journal_year 2016
_chemical_formula_sum 'C18 H12 F8 I2 N4'
_chemical_formula_weight 690.12
_space_group_crystal_system monoclinic
_space_group_IT_number 13
_space_group_name_Hall '-P 2yc'
_space_group_name_H-M_alt 'P 1 2/c 1'
_symmetry_space_group_name_Hall '-P 2yc'
_symmetry_space_group_name_H-M 'P 1 2/c 1'
_atom_sites_solution_hydrogens geom
_audit_creation_method SHELXL-2014
_audit_update_record
;
2015-10-13 deposited with the CCDC.
2015-12-04 downloaded from the CCDC.
;
_cell_angle_alpha 90
_cell_angle_beta 108.999(2)
_cell_angle_gamma 90
_cell_formula_units_Z 4
_cell_length_a 20.390(4)
_cell_length_b 6.3311(13)
_cell_length_c 17.654(4)
_cell_measurement_temperature 150(2)
_cell_volume 2154.8(8)
_computing_structure_refinement 'SHELXL-2014 (Sheldrick, 2014)'
_diffrn_ambient_temperature 150(2)
_diffrn_measured_fraction_theta_full 1.000
_diffrn_measured_fraction_theta_max 0.993
_diffrn_measurement_device_type 'Bruker D8'
_diffrn_radiation_type MoK\a
_diffrn_radiation_wavelength 0.71073
_diffrn_reflns_av_R_equivalents 0.0571
_diffrn_reflns_av_unetI/netI 0.0491
_diffrn_reflns_Laue_measured_fraction_full 1.000
_diffrn_reflns_Laue_measured_fraction_max 0.993
_diffrn_reflns_limit_h_max 26
_diffrn_reflns_limit_h_min -26
_diffrn_reflns_limit_k_max 8
_diffrn_reflns_limit_k_min -8
_diffrn_reflns_limit_l_max 23
_diffrn_reflns_limit_l_min -23
_diffrn_reflns_number 23990
_diffrn_reflns_point_group_measured_fraction_full 1.000
_diffrn_reflns_point_group_measured_fraction_max 0.993
_diffrn_reflns_theta_full 25.242
_diffrn_reflns_theta_max 27.876
_diffrn_reflns_theta_min 1.056
_exptl_absorpt_coefficient_mu 3.001
_exptl_absorpt_correction_T_max 0.7457
_exptl_absorpt_correction_T_min 0.6242
_exptl_absorpt_correction_type multi-scan
_exptl_absorpt_process_details SADADBS
_exptl_crystal_colour yellow
_exptl_crystal_density_diffrn 2.127
_exptl_crystal_description block
_exptl_crystal_F_000 1304
_exptl_crystal_size_max 0.359
_exptl_crystal_size_mid 0.132
_exptl_crystal_size_min 0.074
_refine_diff_density_max 1.142
_refine_diff_density_min -1.270
_refine_diff_density_rms 0.133
_refine_ls_extinction_coef .
_refine_ls_extinction_method none
_refine_ls_goodness_of_fit_ref 1.017
_refine_ls_hydrogen_treatment constr
_refine_ls_matrix_type full
_refine_ls_number_parameters 289
_refine_ls_number_reflns 5121
_refine_ls_number_restraints 0
_refine_ls_restrained_S_all 1.017
_refine_ls_R_factor_all 0.0613
_refine_ls_R_factor_gt 0.0365
_refine_ls_shift/su_max 0.002
_refine_ls_shift/su_mean 0.000
_refine_ls_structure_factor_coef Fsqd
_refine_ls_weighting_details 'w=1/[\s^2^(Fo^2^)+(0.0258P)^2^+2.4218P] where P=(Fo^2^+2Fc^2^)/3'
_refine_ls_weighting_scheme calc
_refine_ls_wR_factor_gt 0.0636
_refine_ls_wR_factor_ref 0.0700
_reflns_Friedel_coverage 0.000
_reflns_Friedel_fraction_full .
_reflns_Friedel_fraction_max .
_reflns_number_gt 3882
_reflns_number_total 5121
_reflns_threshold_expression 'I > 2\s(I)'
_cod_duplicate_entry 7118647
_cod_data_source_file c5cc08590j2.cif
_cod_data_source_block Bushuyev4
_cod_database_code 7118713
_shelx_space_group_comment
;
The symmetry employed for this shelxl refinement is uniquely defined
by the following loop, which should always be used as a source of
symmetry information in preference to the above space-group names.
They are only intended as comments.
;
_shelxl_version_number 2014-3

loop_
_space_group_symop_operation_xyz
'x, y, z'
'-x, y, -z+1/2'
'-x, -y, -z'
'x, -y, z-1/2'

loop_
_atom_site_label
_atom_site_type_symbol
_atom_site_fract_x
_atom_site_fract_y
_atom_site_fract_z
_atom_site_U_iso_or_equiv
_atom_site_adp_type
_atom_site_occupancy
_atom_site_site_symmetry_order
_atom_site_calc_flag
_atom_site_refinement_flags_posn
_atom_site_refinement_flags_adp
_atom_site_refinement_flags_occupancy
_atom_site_disorder_assembly
_atom_site_disorder_group
C1 C 0.7436(3) 0.4958(7) 0.5006(3) 0.0314(11) Uani 1 1 d . . . . .
H4 H 0.7117 0.5980 0.4643 0.038 Uiso 1 1 calc R U . . .
H1 H 0.7780 0.5767 0.5435 0.038 Uiso 1 1 calc R U . . .
C2 C 0.7018(2) 0.3498(7) 0.5385(3) 0.0291(10) Uani 1 1 d . . . . .
H3 H 0.7170 0.3718 0.5972 0.035 Uiso 1 1 calc R U . . .
H12 H 0.6518 0.3848 0.5164 0.035 Uiso 1 1 calc R U . . .
C3 C 0.6887(2) 0.0988(7) 0.4334(2) 0.0286(10) Uani 1 1 d . . . . .
H11 H 0.6381 0.1250 0.4115 0.034 Uiso 1 1 calc R U . . .
H2 H 0.6975 -0.0488 0.4208 0.034 Uiso 1 1 calc R U . . .
C4 C 0.7273(3) 0.2521(8) 0.3945(3) 0.0338(11) Uani 1 1 d . . . . .
H10 H 0.7500 0.1707 0.3620 0.041 Uiso 1 1 calc R U . . .
H9 H 0.6935 0.3499 0.3582 0.041 Uiso 1 1 calc R U . . .
C5 C 0.8272(2) 0.2273(8) 0.5107(3) 0.0328(11) Uani 1 1 d . . . . .
H5 H 0.8631 0.3080 0.5520 0.039 Uiso 1 1 calc R U . . .
H6 H 0.8508 0.1396 0.4810 0.039 Uiso 1 1 calc R U . . .
C6 C 0.7878(2) 0.0831(7) 0.5517(3) 0.0317(11) Uani 1 1 d . . . . .
H7 H 0.7959 -0.0667 0.5412 0.038 Uiso 1 1 calc R U . . .
H8 H 0.8054 0.1061 0.6103 0.038 Uiso 1 1 calc R U . . .
C7 C 0.5964(2) 0.3769(6) 0.1403(2) 0.0194(9) Uani 1 1 d . . . . .
C8 C 0.5258(2) 0.4193(7) 0.1176(2) 0.0228(9) Uani 1 1 d . . . . .
C9 C 0.5004(2) 0.5847(7) 0.1500(2) 0.0240(10) Uani 1 1 d . . . . .
C10 C 0.5439(2) 0.7198(7) 0.2052(2) 0.0206(9) Uani 1 1 d . . . . .
C11 C 0.6148(2) 0.6805(7) 0.2268(2) 0.0214(9) Uani 1 1 d . . . . .
C12 C 0.6396(2) 0.5119(7) 0.1965(2) 0.0186(9) Uani 1 1 d . . . . .
C13 C 0.8946(2) 1.0910(7) 0.8464(2) 0.0204(9) Uani 1 1 d . . . . .
C14 C 0.9645(2) 1.0426(7) 0.8775(2) 0.0248(10) Uani 1 1 d . . . . .
C15 C 0.9927(2) 0.8730(7) 0.8489(2) 0.0256(10) Uani 1 1 d . . . . .
C16 C 0.9522(2) 0.7449(7) 0.7885(2) 0.0224(9) Uani 1 1 d . . . . .
C17 C 0.8812(2) 0.7919(7) 0.7574(2) 0.0239(10) Uani 1 1 d . . . . .
C18 C 0.8548(2) 0.9628(7) 0.7855(2) 0.0221(9) Uani 1 1 d . . . . .
F1 F 0.43075(12) 0.6204(4) 0.12520(15) 0.0330(6) Uani 1 1 d . . . . .
F2 F 0.48054(13) 0.2966(4) 0.06273(15) 0.0365(7) Uani 1 1 d . . . . .
F3 F 0.65889(13) 0.8104(4) 0.27992(14) 0.0319(6) Uani 1 1 d . . . . .
F4 F 0.70874(11) 0.4807(4) 0.22128(13) 0.0276(6) Uani 1 1 d . . . . .
F5 F 0.78604(12) 1.0045(4) 0.75167(14) 0.0310(6) Uani 1 1 d . . . . .
F6 F 0.84003(13) 0.6701(4) 0.69944(15) 0.0335(6) Uani 1 1 d . . . . .
F7 F 1.00665(13) 1.1591(4) 0.93744(15) 0.0376(7) Uani 1 1 d . . . . .
F8 F 1.06091(12) 0.8293(4) 0.88213(16) 0.0366(7) Uani 1 1 d . . . . .
I1 I 0.63960(2) 0.13699(4) 0.08787(2) 0.02077(8) Uani 1 1 d . . . . .
I2 I 0.84916(2) 1.33838(4) 0.89291(2) 0.02330(8) Uani 1 1 d . . . . .
N1 N 0.71267(17) 0.1291(5) 0.52087(19) 0.0199(7) Uani 1 1 d . . . . .
N2 N 0.77972(18) 0.3741(5) 0.4555(2) 0.0230(8) Uani 1 1 d . . . . .
N3 N 0.52134(19) 0.9157(6) 0.2310(2) 0.0279(9) Uani 1 1 d . . . . .
N4 N 0.97639(19) 0.5486(6) 0.7656(2) 0.0300(9) Uani 1 1 d . . . . .

loop_
_atom_site_aniso_label
_atom_site_aniso_U_11
_atom_site_aniso_U_22
_atom_site_aniso_U_33
_atom_site_aniso_U_23
_atom_site_aniso_U_13
_atom_site_aniso_U_12
C1 0.039(3) 0.019(2) 0.045(3) 0.000(2) 0.025(2) -0.001(2)
C2 0.037(3) 0.023(2) 0.037(2) -0.006(2) 0.025(2) 0.000(2)
C3 0.034(3) 0.030(3) 0.021(2) -0.0047(19) 0.0081(19) -0.008(2)
C4 0.041(3) 0.039(3) 0.025(2) -0.003(2) 0.015(2) -0.010(2)
C5 0.031(3) 0.027(3) 0.040(3) 0.008(2) 0.011(2) 0.006(2)
C6 0.029(2) 0.026(3) 0.039(3) 0.010(2) 0.009(2) 0.004(2)
C7 0.021(2) 0.021(2) 0.0184(19) -0.0020(17) 0.0095(17) -0.0007(18)
C8 0.023(2) 0.024(2) 0.022(2) -0.0066(18) 0.0067(18) -0.0072(18)
C9 0.019(2) 0.030(3) 0.024(2) 0.0034(18) 0.0080(18) 0.0000(19)
C10 0.029(2) 0.017(2) 0.019(2) 0.0009(16) 0.0130(18) -0.0004(18)
C11 0.024(2) 0.026(2) 0.0172(19) -0.0016(17) 0.0112(17) -0.0067(19)
C12 0.014(2) 0.028(2) 0.0162(19) 0.0021(17) 0.0087(16) 0.0023(17)
C13 0.019(2) 0.022(2) 0.022(2) 0.0010(17) 0.0098(17) -0.0004(18)
C14 0.021(2) 0.035(3) 0.020(2) -0.0049(19) 0.0085(18) -0.004(2)
C15 0.018(2) 0.035(3) 0.025(2) 0.003(2) 0.0077(18) 0.003(2)
C16 0.027(2) 0.020(2) 0.026(2) 0.0017(18) 0.0157(19) 0.0001(19)
C17 0.022(2) 0.029(2) 0.021(2) -0.0009(18) 0.0078(18) -0.0079(19)
C18 0.020(2) 0.032(3) 0.017(2) 0.0050(18) 0.0086(17) -0.0020(19)
F1 0.0184(13) 0.0453(17) 0.0350(14) -0.0063(12) 0.0082(11) 0.0047(12)
F2 0.0217(13) 0.0454(17) 0.0405(15) -0.0224(13) 0.0075(12) -0.0089(12)
F3 0.0308(14) 0.0369(16) 0.0300(14) -0.0163(12) 0.0126(12) -0.0140(12)
F4 0.0148(12) 0.0442(16) 0.0235(12) -0.0035(11) 0.0058(10) 0.0005(11)
F5 0.0178(13) 0.0477(17) 0.0255(13) -0.0043(12) 0.0043(11) 0.0003(12)
F6 0.0300(14) 0.0377(16) 0.0333(14) -0.0142(12) 0.0110(12) -0.0112(12)
F7 0.0229(13) 0.0470(18) 0.0386(15) -0.0214(14) 0.0043(12) -0.0050(13)
F8 0.0187(13) 0.0501(18) 0.0405(15) -0.0054(13) 0.0091(12) 0.0072(13)
I1 0.02422(15) 0.01908(14) 0.02110(14) 0.00016(11) 0.01024(11) 0.00045(12)
I2 0.02406(15) 0.02427(16) 0.02422(15) -0.00033(12) 0.01150(12) 0.00060(12)
N1 0.0246(18) 0.0159(18) 0.0203(17) 0.0001(14) 0.0090(15) 0.0002(15)
N2 0.0274(19) 0.0209(19) 0.0246(18) 0.0013(15) 0.0137(16) 0.0005(16)
N3 0.036(2) 0.027(2) 0.028(2) -0.0002(16) 0.0203(17) -0.0032(17)
N4 0.034(2) 0.026(2) 0.035(2) 0.0021(17) 0.0176(17) -0.0040(18)

loop_
_atom_type_symbol
_atom_type_description
_atom_type_scat_dispersion_real
_atom_type_scat_dispersion_imag
_atom_type_scat_source
C C 0.0033 0.0016 'International Tables Vol C Tables 4.2.6.8 and 6.1.1.4'
H H 0.0000 0.0000 'International Tables Vol C Tables 4.2.6.8 and 6.1.1.4'
N N 0.0061 0.0033 'International Tables Vol C Tables 4.2.6.8 and 6.1.1.4'
F F 0.0171 0.0103 'International Tables Vol C Tables 4.2.6.8 and 6.1.1.4'
I I -0.4742 1.8119 'International Tables Vol C Tables 4.2.6.8 and 6.1.1.4'

loop_
_geom_angle_atom_site_label_1
_geom_angle_atom_site_label_2
_geom_angle_atom_site_label_3
_geom_angle
_geom_angle_site_symmetry_1
_geom_angle_site_symmetry_3
N2 C1 C2 111.4(3) . .
N1 C2 C1 109.6(3) . .
N1 C3 C4 110.0(3) . .
N2 C4 C3 111.0(3) . .
N2 C5 C6 110.8(4) . .
N1 C6 C5 110.3(3) . .
C12 C7 C8 116.5(4) . .
C12 C7 I1 119.8(3) . .
C8 C7 I1 123.6(3) . .
F2 C8 C9 118.4(4) . .
F2 C8 C7 120.0(4) . .
C9 C8 C7 121.6(4) . .
F1 C9 C8 119.3(4) . .
F1 C9 C10 119.1(4) . .
C8 C9 C10 121.6(4) . .
C9 C10 C11 117.0(4) . .
C9 C10 N3 123.8(4) . .
C11 C10 N3 118.3(4) . .
F3 C11 C12 120.1(4) . .
F3 C11 C10 118.7(4) . .
C12 C11 C10 121.2(4) . .
F4 C12 C11 118.0(4) . .
F4 C12 C7 119.8(4) . .
C11 C12 C7 122.2(4) . .
C18 C13 C14 116.6(4) . .
C18 C13 I2 121.1(3) . .
C14 C13 I2 122.3(3) . .
F7 C14 C13 120.2(4) . .
F7 C14 C15 118.4(4) . .
C13 C14 C15 121.4(4) . .
F8 C15 C16 119.2(4) . .
F8 C15 C14 119.3(4) . .
C16 C15 C14 121.4(4) . .
C15 C16 C17 117.3(4) . .
C15 C16 N4 123.4(4) . .
C17 C16 N4 118.4(4) . .
F6 C17 C18 120.6(4) . .
F6 C17 C16 119.2(4) . .
C18 C17 C16 120.2(4) . .
F5 C18 C17 117.7(4) . .
F5 C18 C13 119.3(4) . .
C17 C18 C13 123.0(4) . .
C2 N1 C3 109.0(3) . .
C2 N1 C6 108.7(3) . .
C3 N1 C6 108.1(3) . .
C5 N2 C4 108.8(4) . .
C5 N2 C1 108.2(3) . .
C4 N2 C1 107.5(4) . .
N3 N3 C10 120.9(2) 2_655 .
N4 N4 C16 120.3(2) 2_756 .

loop_
_geom_bond_atom_site_label_1
_geom_bond_atom_site_label_2
_geom_bond_distance
_geom_bond_site_symmetry_2
C1 N2 1.467(5) .
C1 C2 1.549(6) .
C2 N1 1.464(5) .
C3 N1 1.472(5) .
C3 C4 1.545(6) .
C4 N2 1.466(6) .
C5 N2 1.462(5) .
C5 C6 1.543(6) .
C6 N1 1.478(5) .
C7 C12 1.387(5) .
C7 C8 1.388(6) .
C7 I1 2.115(4) .
C8 F2 1.346(5) .
C8 C9 1.373(6) .
C9 F1 1.361(5) .
C9 C10 1.381(6) .
C10 C11 1.393(6) .
C10 N3 1.447(5) .
C11 F3 1.347(4) .
C11 C12 1.364(6) .
C12 F4 1.347(4) .
C13 C18 1.380(6) .
C13 C14 1.384(6) .
C13 I2 2.117(4) .
C14 F7 1.346(5) .
C14 C15 1.389(6) .
C15 F8 1.351(5) .
C15 C16 1.379(6) .
C16 C17 1.404(6) .
C16 N4 1.442(5) .
C17 F6 1.337(5) .
C17 C18 1.371(6) .
C18 F5 1.359(5) .
N3 N3 1.259(7) 2_655
N4 N4 1.255(7) 2_756

loop_
_geom_torsion_atom_site_label_1
_geom_torsion_atom_site_label_2
_geom_torsion_atom_site_label_3
_geom_torsion_atom_site_label_4
_geom_torsion
_geom_torsion_site_symmetry_1
_geom_torsion_site_symmetry_2
_geom_torsion_site_symmetry_3
_geom_torsion_site_symmetry_4
N2 C1 C2 N1 2.3(5) . . . .
N1 C3 C4 N2 3.6(5) . . . .
N2 C5 C6 N1 2.2(5) . . . .
C12 C7 C8 F2 179.3(4) . . . .
I1 C7 C8 F2 4.1(6) . . . .
C12 C7 C8 C9 -0.8(6) . . . .
I1 C7 C8 C9 -176.1(3) . . . .
F2 C8 C9 F1 -0.6(6) . . . .
C7 C8 C9 F1 179.5(4) . . . .
F2 C8 C9 C10 -178.6(4) . . . .
C7 C8 C9 C10 1.6(7) . . . .
F1 C9 C10 C11 -178.1(4) . . . .
C8 C9 C10 C11 -0.1(6) . . . .
F1 C9 C10 N3 -8.8(6) . . . .
C8 C9 C10 N3 169.2(4) . . . .
C9 C10 C11 F3 179.3(4) . . . .
N3 C10 C11 F3 9.4(5) . . . .
C9 C10 C11 C12 -2.1(6) . . . .
N3 C10 C11 C12 -172.0(4) . . . .
F3 C11 C12 F4 0.0(5) . . . .
C10 C11 C12 F4 -178.6(3) . . . .
F3 C11 C12 C7 -178.4(4) . . . .
C10 C11 C12 C7 3.0(6) . . . .
C8 C7 C12 F4 -179.9(3) . . . .
I1 C7 C12 F4 -4.4(5) . . . .
C8 C7 C12 C11 -1.5(6) . . . .
I1 C7 C12 C11 174.0(3) . . . .
C18 C13 C14 F7 -179.5(4) . . . .
I2 C13 C14 F7 -2.5(6) . . . .
C18 C13 C14 C15 -0.3(6) . . . .
I2 C13 C14 C15 176.7(3) . . . .
F7 C14 C15 F8 0.5(6) . . . .
C13 C14 C15 F8 -178.7(4) . . . .
F7 C14 C15 C16 178.9(4) . . . .
C13 C14 C15 C16 -0.3(7) . . . .
F8 C15 C16 C17 178.0(4) . . . .
C14 C15 C16 C17 -0.4(6) . . . .
F8 C15 C16 N4 8.7(6) . . . .
C14 C15 C16 N4 -169.7(4) . . . .
C15 C16 C17 F6 -179.3(4) . . . .
N4 C16 C17 F6 -9.4(6) . . . .
C15 C16 C17 C18 1.8(6) . . . .
N4 C16 C17 C18 171.7(4) . . . .
F6 C17 C18 F5 -0.8(6) . . . .
C16 C17 C18 F5 178.2(4) . . . .
F6 C17 C18 C13 178.5(4) . . . .
C16 C17 C18 C13 -2.5(6) . . . .
C14 C13 C18 F5 -179.0(4) . . . .
I2 C13 C18 F5 4.0(5) . . . .
C14 C13 C18 C17 1.8(6) . . . .
I2 C13 C18 C17 -175.3(3) . . . .
C1 C2 N1 C3 -60.3(5) . . . .
C1 C2 N1 C6 57.3(5) . . . .
C4 C3 N1 C2 57.2(5) . . . .
C4 C3 N1 C6 -60.8(5) . . . .
C5 C6 N1 C2 -60.4(4) . . . .
C5 C6 N1 C3 57.8(5) . . . .
C6 C5 N2 C4 -59.6(5) . . . .
C6 C5 N2 C1 56.9(5) . . . .
C3 C4 N2 C5 56.5(5) . . . .
C3 C4 N2 C1 -60.5(5) . . . .
C2 C1 N2 C5 -60.0(5) . . . .
C2 C1 N2 C4 57.3(5) . . . .
C9 C10 N3 N3 64.6(7) . . . 2_655
C11 C10 N3 N3 -126.3(5) . . . 2_655
C15 C16 N4 N4 -66.3(7) . . . 2_756
C17 C16 N4 N4 124.4(5) . . . 2_756
